data_2238668
loop_
_publ_author_name
'Volov, Alexander N.'
'Zamilatskov, Ilia A.'

_publ_section_title
;
 Ethyl <i>N</i>-(2-acetyl-3-oxo-1-phenylbutyl)carbamate
;
_journal_issue 10
_journal_name_full 'Acta Crystallographica Section E'
_journal_page_first o1529
_journal_paper_doi 10.1107/S1600536813024884
_journal_volume 69
_journal_year 2013
_chemical_formula_iupac 'C15 H19 N O4'
_chemical_formula_moiety 'C15 H19 N O4'
_chemical_formula_sum 'C15 H19 N O4'
_chemical_formula_weight 277.31
_chemical_melting_point_gt 421
_chemical_melting_point_lt 422
_chemical_name_systematic
;
Ethyl <i>N</i>-(2-acetyl-3-oxo-1-phenylbutyl)carbamate
;
_space_group_IT_number 2
_space_group_name_Hall '-P 1'
_symmetry_cell_setting triclinic
_symmetry_space_group_name_Hall '-P 1'
_symmetry_space_group_name_H-M 'P -1'
_atom_sites_solution_hydrogens geom
_atom_sites_solution_primary direct
_atom_sites_solution_secondary difmap
_audit_creation_method SHELXL97
_cell_angle_alpha 81.58(2)
_cell_angle_beta 81.98(2)
_cell_angle_gamma 89.13(3)
_cell_formula_units_Z 2
_cell_length_a 5.392(2)
_cell_length_b 9.204(2)
_cell_length_c 15.841(6)
_cell_measurement_reflns_used 25
_cell_measurement_temperature 295(2)
_cell_measurement_theta_max 34.89
_cell_measurement_theta_min 31.57
_cell_volume 770.1(4)
_computing_cell_refinement '<i>CAD-4 EXPRESS</i> (Enraf--Nonius, 1994)'
_computing_data_collection '<i>CAD-4 EXPRESS</i> (Enraf--Nonius, 1994)'
_computing_data_reduction '<i>XCAD4</i> (Harms & Wocadlo, 1995)'
_computing_molecular_graphics '<i>PLATON</i> (Spek, 2009) and <i>Mercury</i> (Macrae <i>et al.</i>, 2006)'
_computing_publication_material '<i>SHELXL97</i> (Sheldrick, 2008)'
_computing_structure_refinement '<i>SHELXL97</i> (Sheldrick, 2008)'
_computing_structure_solution '<i>SHELXS97</i> (Sheldrick, 2008)'
_diffrn_ambient_temperature 295(2)
_diffrn_measured_fraction_theta_full 0.997
_diffrn_measured_fraction_theta_max 0.997
_diffrn_measurement_device '\k-geometry diffractometer'
_diffrn_measurement_device_type 'Enraf--Nonius CAD-4'
_diffrn_measurement_method 'non-profiled \w-scans'
_diffrn_radiation_monochromator graphite
_diffrn_radiation_source 'fine-focus sealed tube'
_diffrn_radiation_type CuK\a
_diffrn_radiation_wavelength 1.54184
_diffrn_reflns_av_R_equivalents 0.0220
_diffrn_reflns_av_sigmaI/netI 0.0362
_diffrn_reflns_limit_h_max 6
_diffrn_reflns_limit_h_min -3
_diffrn_reflns_limit_k_max 11
_diffrn_reflns_limit_k_min -11
_diffrn_reflns_limit_l_max 19
_diffrn_reflns_limit_l_min -19
_diffrn_reflns_number 4976
_diffrn_reflns_theta_full 74.88
_diffrn_reflns_theta_max 74.88
_diffrn_reflns_theta_min 2.85
_diffrn_standards_decay_% 3
_diffrn_standards_interval_count 150
_diffrn_standards_number 2
_exptl_absorpt_coefficient_mu 0.714
_exptl_absorpt_correction_T_max 0.92
_exptl_absorpt_correction_T_min 0.76
_exptl_absorpt_correction_type psi-scan
_exptl_absorpt_process_details '(North <i>et al.</i>, 1968)'
_exptl_crystal_colour colourless
_exptl_crystal_density_diffrn 1.196
_exptl_crystal_density_method 'not measured'
_exptl_crystal_description prism
_exptl_crystal_F_000 296
_exptl_crystal_size_max 0.50
_exptl_crystal_size_mid 0.21
_exptl_crystal_size_min 0.10
_refine_diff_density_max 0.296
_refine_diff_density_min -0.191
_refine_ls_extinction_coef 0.009(2)
_refine_ls_extinction_expression Fc^*^=kFc[1+0.001xFc^2^\l^3^/sin(2\q)]^-1/4^
_refine_ls_extinction_method '<i>SHELXL97</i> (Sheldrick, 2008)'
_refine_ls_goodness_of_fit_ref 1.044
_refine_ls_hydrogen_treatment mixed
_refine_ls_matrix_type full
_refine_ls_number_parameters 189
_refine_ls_number_reflns 3176
_refine_ls_number_restraints 15
_refine_ls_restrained_S_all 1.048
_refine_ls_R_factor_all 0.0998
_refine_ls_R_factor_gt 0.0677
_refine_ls_shift/su_max 0.000
_refine_ls_shift/su_mean 0.000
_refine_ls_structure_factor_coef Fsqd
_refine_ls_weighting_details 'calc w=1/[\s^2^(Fo^2^)+(0.11P)^2^+0.24P] where P=(Fo^2^+2Fc^2^)/3'
_refine_ls_weighting_scheme calc
_refine_ls_wR_factor_gt 0.1991
_refine_ls_wR_factor_ref 0.2308
_reflns_number_gt 2057
_reflns_number_total 3176
_reflns_threshold_expression I>2\s(I)
_cod_data_source_file rk2414.cif
_cod_data_source_block I
_cod_database_code 2238668

loop_
_symmetry_equiv_pos_as_xyz
'x, y, z'
'-x, -y, -z'

loop_
_atom_site_type_symbol
_atom_site_label
_atom_site_fract_x
_atom_site_fract_y
_atom_site_fract_z
_atom_site_U_iso_or_equiv
_atom_site_adp_type
_atom_site_calc_flag
_atom_site_refinement_flags
_atom_site_occupancy
_atom_site_symmetry_multiplicity
O O1 0.1419(4) 0.4031(2) 0.90111(13) 0.0701(6) Uani d . 1 1
O O2 -0.1063(4) 0.5365(2) 0.81579(14) 0.0702(6) Uani d . 1 1
O O3 0.3293(5) 0.8086(4) 0.55078(16) 0.1061(10) Uani d . 1 1
O O4 0.3031(5) 0.4665(3) 0.6140(3) 0.1242(12) Uani d . 1 1
N N1 0.3154(5) 0.5683(3) 0.79670(16) 0.0609(6) Uani d . 1 1
H H1 0.473(6) 0.541(3) 0.8167(19) 0.064(8) Uiso d . 1 1
C C1 0.3263(5) 0.6871(3) 0.72419(17) 0.0553(6) Uani d . 1 1
H H1A 0.1667 0.6874 0.7012 0.066 Uiso calc R 1 1
C C2 0.5335(5) 0.6570(3) 0.65270(18) 0.0581(7) Uani d . 1 1
H H2 0.6965 0.6633 0.6726 0.070 Uiso calc R 1 1
C C3 0.5268(6) 0.7669(4) 0.57095(19) 0.0649(7) Uani d . 1 1
C C4 0.7610(7) 0.8120(5) 0.5160(3) 0.1017(13) Uani d . 1 1
H H4A 0.7268 0.8494 0.4589 0.153 Uiso calc R 1 1
H H4B 0.8706 0.7291 0.5137 0.153 Uiso calc R 1 1
H H4C 0.8396 0.8873 0.5391 0.153 Uiso calc R 1 1
C C5 0.5017(6) 0.5036(4) 0.6283(2) 0.0691(8) Uani d . 1 1
C C6 0.7211(7) 0.4071(4) 0.6219(3) 0.0900(11) Uani d . 1 1
H H6A 0.6725 0.3140 0.6088 0.135 Uiso calc R 1 1
H H6B 0.7871 0.3930 0.6758 0.135 Uiso calc R 1 1
H H6C 0.8470 0.4515 0.5770 0.135 Uiso calc R 1 1
C C7 0.1002(5) 0.5061(3) 0.83558(17) 0.0548(6) Uani d . 1 1
C C8 -0.0754(8) 0.3217(4) 0.9476(2) 0.0914(12) Uani d . 1 1
H H8A -0.1578 0.2732 0.9086 0.110 Uiso calc R 1 1
H H8B -0.1940 0.3873 0.9743 0.110 Uiso calc R 1 1
C C9 0.0159(12) 0.2109(5) 1.0147(3) 0.1292(19) Uani d . 1 1
H H9A 0.1200 0.1409 0.9873 0.194 Uiso calc R 1 1
H H9B -0.1247 0.1611 1.0506 0.194 Uiso calc R 1 1
H H9C 0.1111 0.2595 1.0493 0.194 Uiso calc R 1 1
C C10 0.3566(5) 0.8362(3) 0.75167(17) 0.0588(7) Uani d D 1 1
C C11 0.5396(6) 0.8614(3) 0.8002(2) 0.0796(9) Uani d D 1 1
H H11 0.6451 0.7851 0.8171 0.096 Uiso calc R 1 1
C C12 0.5704(8) 0.9968(3) 0.8243(3) 0.0980(12) Uani d D 1 1
H H12 0.6966 1.0120 0.8566 0.118 Uiso calc R 1 1
C C13 0.4143(8) 1.1085(4) 0.8004(3) 0.1067(15) Uani d D 1 1
H H13 0.4308 1.1995 0.8181 0.128 Uiso calc R 1 1
C C14 0.2344(9) 1.0878(4) 0.7509(3) 0.1055(14) Uani d D 1 1
H H14 0.1319 1.1652 0.7331 0.127 Uiso calc R 1 1
C C15 0.2056(7) 0.9521(3) 0.7275(2) 0.0822(10) Uani d D 1 1
H H15 0.0808 0.9382 0.6944 0.099 Uiso calc R 1 1

loop_
_atom_site_aniso_label
_atom_site_aniso_U_11
_atom_site_aniso_U_22
_atom_site_aniso_U_33
_atom_site_aniso_U_12
_atom_site_aniso_U_13
_atom_site_aniso_U_23
O1 0.0820(15) 0.0563(11) 0.0669(12) -0.0039(10) -0.0069(10) 0.0051(9)
O2 0.0492(11) 0.0760(13) 0.0806(13) -0.0023(9) -0.0063(10) 0.0021(10)
O3 0.0653(15) 0.159(3) 0.0856(17) 0.0111(16) -0.0218(13) 0.0192(17)
O4 0.0603(15) 0.115(2) 0.220(4) -0.0017(14) -0.0398(19) -0.079(2)
N1 0.0470(13) 0.0575(13) 0.0750(15) -0.0004(10) -0.0148(11) 0.0071(11)
C1 0.0428(13) 0.0567(14) 0.0633(15) 0.0001(11) -0.0069(11) 0.0010(12)
C2 0.0391(13) 0.0660(16) 0.0710(16) 0.0013(11) -0.0118(12) -0.0116(13)
C3 0.0503(16) 0.0802(19) 0.0655(16) 0.0004(14) -0.0103(13) -0.0128(14)
C4 0.071(2) 0.113(3) 0.108(3) -0.014(2) 0.003(2) 0.016(2)
C5 0.0503(16) 0.0778(19) 0.083(2) -0.0032(14) -0.0095(14) -0.0224(16)
C6 0.067(2) 0.086(2) 0.125(3) 0.0126(18) -0.016(2) -0.039(2)
C7 0.0602(17) 0.0465(13) 0.0571(14) -0.0002(11) -0.0058(12) -0.0076(11)
C8 0.108(3) 0.076(2) 0.080(2) -0.017(2) 0.008(2) 0.0016(18)
C9 0.195(6) 0.083(3) 0.092(3) -0.001(3) 0.011(3) 0.017(2)
C10 0.0480(14) 0.0566(15) 0.0660(16) 0.0041(11) 0.0049(12) -0.0026(12)
C11 0.070(2) 0.0651(18) 0.109(3) 0.0108(15) -0.0193(18) -0.0244(18)
C12 0.091(3) 0.074(2) 0.136(3) 0.002(2) -0.016(2) -0.039(2)
C13 0.106(3) 0.064(2) 0.142(4) 0.003(2) 0.020(3) -0.028(2)
C14 0.107(3) 0.068(2) 0.134(4) 0.028(2) -0.002(3) -0.006(2)
C15 0.073(2) 0.071(2) 0.097(2) 0.0179(17) -0.0054(18) -0.0011(17)

loop_
_atom_type_symbol
_atom_type_description
_atom_type_scat_dispersion_real
_atom_type_scat_dispersion_imag
_atom_type_scat_source
C C 0.0181 0.0091 'International Tables Vol C Tables 4.2.6.8 and 6.1.1.4'
H H 0.0000 0.0000 'International Tables Vol C Tables 4.2.6.8 and 6.1.1.4'
N N 0.0311 0.0180 'International Tables Vol C Tables 4.2.6.8 and 6.1.1.4'
O O 0.0492 0.0322 'International Tables Vol C Tables 4.2.6.8 and 6.1.1.4'

loop_
_geom_angle_atom_site_label_1
_geom_angle_atom_site_label_2
_geom_angle_atom_site_label_3
_geom_angle
C7 O1 C8 116.4(3)
C7 N1 C1 122.2(2)
C7 N1 H1 121.8(18)
C1 N1 H1 116.0(18)
N1 C1 C10 112.0(2)
N1 C1 C2 109.9(2)
C10 C1 C2 112.1(2)
N1 C1 H1A 107.6
C10 C1 H1A 107.6
C2 C1 H1A 107.6
C3 C2 C1 111.4(2)
C3 C2 C5 106.9(2)
C1 C2 C5 110.7(2)
C3 C2 H2 109.3
C1 C2 H2 109.3
C5 C2 H2 109.3
O3 C3 C4 121.1(3)
O3 C3 C2 119.5(3)
C4 C3 C2 119.3(3)
C3 C4 H4A 109.5
C3 C4 H4B 109.5
H4A C4 H4B 109.5
C3 C4 H4C 109.5
H4A C4 H4C 109.5
H4B C4 H4C 109.5
O4 C5 C6 121.7(3)
O4 C5 C2 119.8(3)
C6 C5 C2 118.5(3)
C5 C6 H6A 109.5
C5 C6 H6B 109.5
H6A C6 H6B 109.5
C5 C6 H6C 109.5
H6A C6 H6C 109.5
H6B C6 H6C 109.5
O2 C7 N1 126.0(3)
O2 C7 O1 123.9(3)
N1 C7 O1 110.1(2)
O1 C8 C9 107.0(4)
O1 C8 H8A 110.3
C9 C8 H8A 110.3
O1 C8 H8B 110.3
C9 C8 H8B 110.3
H8A C8 H8B 108.6
C8 C9 H9A 109.5
C8 C9 H9B 109.5
H9A C9 H9B 109.5
C8 C9 H9C 109.5
H9A C9 H9C 109.5
H9B C9 H9C 109.5
C11 C10 C15 117.4(3)
C11 C10 C1 121.3(2)
C15 C10 C1 121.3(3)
C10 C11 C12 121.6(3)
C10 C11 H11 119.2
C12 C11 H11 119.2
C13 C12 C11 119.4(4)
C13 C12 H12 120.3
C11 C12 H12 120.3
C14 C13 C12 120.4(4)
C14 C13 H13 119.8
C12 C13 H13 119.8
C13 C14 C15 119.5(4)
C13 C14 H14 120.2
C15 C14 H14 120.2
C14 C15 C10 121.6(3)
C14 C15 H15 119.2
C10 C15 H15 119.2

loop_
_geom_bond_atom_site_label_1
_geom_bond_atom_site_label_2
_geom_bond_distance
O1 C7 1.341(3)
O1 C8 1.450(4)
O2 C7 1.216(3)
O3 C3 1.196(4)
O4 C5 1.190(4)
N1 C7 1.331(4)
N1 C1 1.461(3)
N1 H1 0.97(3)
C1 C10 1.516(4)
C1 C2 1.529(4)
C1 H1A 0.9800
C2 C3 1.526(4)
C2 C5 1.536(4)
C2 H2 0.9800
C3 C4 1.459(5)
C4 H4A 0.9600
C4 H4B 0.9600
C4 H4C 0.9600
C5 C6 1.469(5)
C6 H6A 0.9600
C6 H6B 0.9600
C6 H6C 0.9600
C8 C9 1.491(6)
C8 H8A 0.9700
C8 H8B 0.9700
C9 H9A 0.9600
C9 H9B 0.9600
C9 H9C 0.9600
C10 C11 1.374(3)
C10 C15 1.375(3)
C11 C12 1.375(3)
C11 H11 0.9300
C12 C13 1.363(3)
C12 H12 0.9300
C13 C14 1.362(3)
C13 H13 0.9300
C14 C15 1.371(3)
C14 H14 0.9300
C15 H15 0.9300

loop_
_geom_hbond_atom_site_label_D
_geom_hbond_atom_site_label_H
_geom_hbond_atom_site_label_A
_geom_hbond_site_symmetry_A
_geom_hbond_distance_DH
_geom_hbond_distance_HA
_geom_hbond_distance_DA
_geom_hbond_angle_DHA
N1 H1 O2 1_655 0.97(3) 2.26(3) 3.180(4) 158(2)
